data_4130155
loop_
_publ_author_name
'Kurogi, Takashi'
'Carroll, Patrick J.'
'Mindiola, Daniel J.'

_publ_section_title
;
 A Terminally Bound Niobium Methylidyne.
;
_journal_issue 13
_journal_name_full 'Journal of the American Chemical Society'
_journal_page_first 4306
_journal_page_last 4309
_journal_paper_doi 10.1021/jacs.6b00830
_journal_volume 138
_journal_year 2016
_chemical_formula_moiety 'C40 H59 F3 N Nb O4 P2 S, C5 H12'
_chemical_formula_sum 'C45 H71 F3 N Nb O4 P2 S'
_chemical_formula_weight 933.93
_space_group_crystal_system triclinic
_space_group_IT_number 2
_space_group_name_Hall '-P 1'
_space_group_name_H-M_alt 'P -1'
_atom_sites_solution_hydrogens mixed
_audit_creation_date 2015-10-30
_audit_creation_method
;
Olex2 1.2
(compiled 2015.09.30 svn.r3233 for OlexSys, GUI svn.r5103)
;
_cell_angle_alpha 61.451(4)
_cell_angle_beta 89.192(5)
_cell_angle_gamma 75.707(4)
_cell_formula_units_Z 2
_cell_length_a 12.2863(12)
_cell_length_b 15.2474(13)
_cell_length_c 15.3656(15)
_cell_measurement_reflns_used 3446
_cell_measurement_temperature 100
_cell_measurement_theta_max 21.04
_cell_measurement_theta_min 2.43
_cell_volume 2431.9(4)
_computing_data_collection 'Bruker APEX2 v2014.11-0'
_computing_data_reduction 'Bruker SAINT v8.34A'
_computing_publication_material 'Olex2 (Dolomanov et al., 2009)'
_computing_structure_refinement 'ShelXL (Sheldrick, 2015)'
_computing_structure_solution 'ShelXS-1997 (Sheldrick, 2008)'
_diffrn_ambient_temperature 100
_diffrn_measured_fraction_theta_full 0.986
_diffrn_measured_fraction_theta_max 0.967
_diffrn_measurement_device 'CCD Area Detector'
_diffrn_measurement_device_type 'Bruker APEXII'
_diffrn_measurement_method '\w and \f scans'
_diffrn_radiation_monochromator graphite
_diffrn_radiation_type MoK\a
_diffrn_radiation_wavelength 0.71073
_diffrn_reflns_av_R_equivalents 0.0633
_diffrn_reflns_av_unetI/netI 0.0487
_diffrn_reflns_Laue_measured_fraction_full 0.986
_diffrn_reflns_Laue_measured_fraction_max 0.967
_diffrn_reflns_limit_h_max 15
_diffrn_reflns_limit_h_min -16
_diffrn_reflns_limit_k_max 19
_diffrn_reflns_limit_k_min -19
_diffrn_reflns_limit_l_max 19
_diffrn_reflns_limit_l_min -19
_diffrn_reflns_number 60110
_diffrn_reflns_point_group_measured_fraction_full 0.986
_diffrn_reflns_point_group_measured_fraction_max 0.967
_diffrn_reflns_theta_full 25.242
_diffrn_reflns_theta_max 27.691
_diffrn_reflns_theta_min 1.520
_diffrn_source 'sealed tube'
_exptl_absorpt_coefficient_mu 0.407
_exptl_absorpt_correction_T_max 0.7456
_exptl_absorpt_correction_T_min 0.5435
_exptl_absorpt_correction_type multi-scan
_exptl_absorpt_process_details 'SADABS v2014/4'
_exptl_crystal_colour brown
_exptl_crystal_density_diffrn 1.275
_exptl_crystal_description prism
_exptl_crystal_F_000 988
_exptl_crystal_size_max 0.24
_exptl_crystal_size_mid 0.2
_exptl_crystal_size_min 0.16
_refine_diff_density_max 0.964
_refine_diff_density_min -1.366
_refine_diff_density_rms 0.092
_refine_ls_extinction_method none
_refine_ls_goodness_of_fit_ref 1.047
_refine_ls_hydrogen_treatment mixed
_refine_ls_matrix_type full
_refine_ls_number_parameters 538
_refine_ls_number_reflns 11003
_refine_ls_number_restraints 1
_refine_ls_restrained_S_all 1.047
_refine_ls_R_factor_all 0.0531
_refine_ls_R_factor_gt 0.0439
_refine_ls_shift/su_max 0.001
_refine_ls_shift/su_mean 0.000
_refine_ls_structure_factor_coef Fsqd
_refine_ls_weighting_details 'w=1/[\s^2^(Fo^2^)+(0.0606P)^2^+2.5649P] where P=(Fo^2^+2Fc^2^)/3'
_refine_ls_weighting_scheme calc
_refine_ls_wR_factor_gt 0.1136
_refine_ls_wR_factor_ref 0.1220
_reflns_number_gt 9384
_reflns_number_total 11003
_reflns_threshold_expression 'I > 2\s(I)'
_cod_data_source_file ja6b00830_si_005.cif
_cod_data_source_block UP9196
_cod_database_code 4130155

loop_
_space_group_symop_operation_xyz
'x, y, z'
'-x, -y, -z'

loop_
_atom_site_label
_atom_site_type_symbol
_atom_site_fract_x
_atom_site_fract_y
_atom_site_fract_z
_atom_site_U_iso_or_equiv
_atom_site_adp_type
_atom_site_occupancy
_atom_site_site_symmetry_order
_atom_site_calc_flag
_atom_site_refinement_flags_posn
Nb1 Nb 0.26862(2) 0.38581(2) 0.27488(2) 0.01562(7) Uani 1 1 d .
S1 S 0.20804(5) 0.18118(5) 0.51373(4) 0.02104(13) Uani 1 1 d .
P1 P 0.08818(5) 0.51269(5) 0.28545(4) 0.01687(13) Uani 1 1 d .
P2 P 0.48128(5) 0.27731(5) 0.34049(4) 0.01657(13) Uani 1 1 d .
F1 F 0.12319(16) 0.02523(14) 0.61143(13) 0.0437(4) Uani 1 1 d .
F2 F 0.19508(14) 0.02995(13) 0.48062(13) 0.0352(4) Uani 1 1 d .
F3 F 0.03287(13) 0.13475(14) 0.46478(13) 0.0351(4) Uani 1 1 d .
O1 O 0.23940(13) 0.33507(13) 0.18769(11) 0.0170(3) Uani 1 1 d .
O2 O 0.21669(14) 0.24150(13) 0.40652(12) 0.0214(4) Uani 1 1 d .
O3 O 0.13232(16) 0.23885(15) 0.55172(13) 0.0283(4) Uani 1 1 d .
O4 O 0.31327(15) 0.11444(14) 0.57404(13) 0.0264(4) Uani 1 1 d .
N1 N 0.31598(16) 0.40806(15) 0.39246(14) 0.0171(4) Uani 1 1 d .
C1 C 0.27399(19) 0.50606(18) 0.38695(17) 0.0171(4) Uani 1 1 d .
C2 C 0.3394(2) 0.54780(19) 0.42302(18) 0.0204(5) Uani 1 1 d .
H2 H 0.4148 0.5092 0.4535 0.027 Uiso 1 1 calc R
C3 C 0.2955(2) 0.6448(2) 0.41473(18) 0.0226(5) Uani 1 1 d .
H3 H 0.3419 0.6717 0.4391 0.030 Uiso 1 1 calc R
C4 C 0.1855(2) 0.70384(19) 0.37176(18) 0.0217(5) Uani 1 1 d .
C5 C 0.1208(2) 0.66353(19) 0.33412(18) 0.0208(5) Uani 1 1 d .
H5 H 0.0455 0.7027 0.3040 0.028 Uiso 1 1 calc R
C6 C 0.1638(2) 0.56708(18) 0.33954(17) 0.0178(5) Uani 1 1 d .
C7 C 0.1371(2) 0.8085(2) 0.3640(2) 0.0298(6) Uani 1 1 d .
H7a H 0.1850 0.8168 0.4086 0.045 Uiso 1 1 calc GR
H7b H 0.0605 0.8137 0.3834 0.045 Uiso 1 1 calc GR
H7c H 0.1344 0.8630 0.2951 0.045 Uiso 1 1 calc GR
C8 C 0.0033(2) 0.62046(19) 0.16695(18) 0.0214(5) Uani 1 1 d .
H8 H -0.0674 0.6551 0.1838 0.028 Uiso 1 1 calc R
C9 C 0.0626(2) 0.7030(2) 0.10331(19) 0.0268(5) Uani 1 1 d .
H9a H 0.1299 0.6714 0.0824 0.040 Uiso 1 1 calc GR
H9b H 0.0853 0.7322 0.1424 0.040 Uiso 1 1 calc GR
H9c H 0.0109 0.7583 0.0442 0.040 Uiso 1 1 calc GR
C10 C -0.0304(2) 0.5734(2) 0.1060(2) 0.0289(6) Uani 1 1 d .
H10a H -0.0786 0.6287 0.0446 0.043 Uiso 1 1 calc GR
H10b H -0.0720 0.5230 0.1456 0.043 Uiso 1 1 calc GR
H10c H 0.0378 0.5386 0.0889 0.043 Uiso 1 1 calc GR
C11 C -0.0126(2) 0.4626(2) 0.37514(18) 0.0217(5) Uani 1 1 d .
H11 H 0.0338 0.4150 0.4417 0.029 Uiso 1 1 calc R
C12 C -0.1000(2) 0.5452(2) 0.3877(2) 0.0275(6) Uani 1 1 d .
H12a H -0.1520 0.5907 0.3258 0.041 Uiso 1 1 calc GR
H12b H -0.0614 0.5865 0.4025 0.041 Uiso 1 1 calc GR
H12c H -0.1428 0.5115 0.4427 0.041 Uiso 1 1 calc GR
C13 C -0.0708(2) 0.3963(2) 0.3526(2) 0.0281(6) Uani 1 1 d .
H13a H -0.1074 0.3571 0.4103 0.042 Uiso 1 1 calc GR
H13b H -0.0142 0.3479 0.3390 0.042 Uiso 1 1 calc GR
H13c H -0.1278 0.4415 0.2941 0.042 Uiso 1 1 calc GR
C14 C 0.39253(19) 0.32886(18) 0.47767(17) 0.0176(4) Uani 1 1 d .
C15 C 0.3818(2) 0.3171(2) 0.57350(18) 0.0214(5) Uani 1 1 d .
H15 H 0.3249 0.3663 0.5823 0.028 Uiso 1 1 calc R
C16 C 0.4535(2) 0.2345(2) 0.65511(18) 0.0240(5) Uani 1 1 d .
H16 H 0.4445 0.2278 0.7194 0.032 Uiso 1 1 calc R
C17 C 0.5387(2) 0.1606(2) 0.64597(18) 0.0224(5) Uani 1 1 d .
C18 C 0.5506(2) 0.17397(19) 0.55047(18) 0.0198(5) Uani 1 1 d .
H18 H 0.6094 0.1260 0.5419 0.026 Uiso 1 1 calc R
C19 C 0.47865(19) 0.25576(18) 0.46717(17) 0.0178(5) Uani 1 1 d .
C20 C 0.6122(2) 0.0690(2) 0.73673(19) 0.0301(6) Uani 1 1 d .
H20a H 0.6594 0.0205 0.7175 0.045 Uiso 1 1 calc GR
H20b H 0.5644 0.0338 0.7859 0.045 Uiso 1 1 calc GR
H20c H 0.6608 0.0929 0.7659 0.045 Uiso 1 1 calc GR
C21 C 0.5960(2) 0.3416(2) 0.29359(18) 0.0215(5) Uani 1 1 d .
H21 H 0.5943 0.3645 0.2207 0.029 Uiso 1 1 calc R
C22 C 0.5764(2) 0.4384(2) 0.30552(19) 0.0247(5) Uani 1 1 d .
H22a H 0.5842 0.4175 0.3767 0.037 Uiso 1 1 calc GR
H22b H 0.5001 0.4837 0.2746 0.037 Uiso 1 1 calc GR
H22c H 0.6324 0.4758 0.2729 0.037 Uiso 1 1 calc GR
C23 C 0.7139(2) 0.2680(2) 0.3452(2) 0.0282(6) Uani 1 1 d .
H23a H 0.7715 0.3051 0.3176 0.042 Uiso 1 1 calc GR
H23b H 0.7277 0.2084 0.3339 0.042 Uiso 1 1 calc GR
H23c H 0.7175 0.2437 0.4171 0.042 Uiso 1 1 calc GR
C24 C 0.5325(2) 0.14950(19) 0.34757(18) 0.0200(5) Uani 1 1 d .
H24 H 0.6004 0.1080 0.3990 0.027 Uiso 1 1 calc R
C25 C 0.4412(2) 0.0915(2) 0.37939(19) 0.0234(5) Uani 1 1 d .
H25a H 0.3749 0.1302 0.3287 0.035 Uiso 1 1 calc GR
H25b H 0.4195 0.0849 0.4434 0.035 Uiso 1 1 calc GR
H25c H 0.4708 0.0223 0.3864 0.035 Uiso 1 1 calc GR
C26 C 0.5668(2) 0.1598(2) 0.24720(19) 0.0262(5) Uani 1 1 d .
H26a H 0.5988 0.0905 0.2549 0.039 Uiso 1 1 calc GR
H26b H 0.6234 0.1990 0.2257 0.039 Uiso 1 1 calc GR
H26c H 0.5000 0.1964 0.1970 0.039 Uiso 1 1 calc GR
C27 C 0.24622(19) 0.28624(18) 0.13174(17) 0.0184(5) Uani 1 1 d .
C28 C 0.1837(2) 0.21406(19) 0.15258(17) 0.0197(5) Uani 1 1 d .
C29 C 0.1975(2) 0.1620(2) 0.09731(19) 0.0241(5) Uani 1 1 d .
H29 H 0.1573 0.1120 0.1107 0.032 Uiso 1 1 calc R
C30 C 0.2687(2) 0.1819(2) 0.0235(2) 0.0286(6) Uani 1 1 d .
H30 H 0.2786 0.1442 -0.0119 0.038 Uiso 1 1 calc R
C31 C 0.3253(2) 0.2568(2) 0.00122(19) 0.0274(6) Uani 1 1 d .
H31 H 0.3720 0.2716 -0.0511 0.036 Uiso 1 1 calc R
C32 C 0.3153(2) 0.3109(2) 0.05400(18) 0.0213(5) Uani 1 1 d .
C33 C 0.0977(2) 0.2000(2) 0.22665(19) 0.0235(5) Uani 1 1 d .
H33 H 0.1285 0.2058 0.2830 0.031 Uiso 1 1 calc R
C34 C -0.0112(2) 0.2880(2) 0.1749(2) 0.0328(6) Uani 1 1 d .
H34a H -0.0435 0.2830 0.1200 0.049 Uiso 1 1 calc GR
H34b H 0.0060 0.3550 0.1484 0.049 Uiso 1 1 calc GR
H34c H -0.0658 0.2824 0.2231 0.049 Uiso 1 1 calc GR
C35 C 0.0709(3) 0.0956(2) 0.2700(2) 0.0378(7) Uani 1 1 d .
H35a H 0.0331 0.0914 0.2169 0.057 Uiso 1 1 calc GR
H35b H 0.0210 0.0888 0.3219 0.057 Uiso 1 1 calc GR
H35c H 0.1413 0.0395 0.2991 0.057 Uiso 1 1 calc GR
C36 C 0.3701(2) 0.3982(2) 0.02417(18) 0.0235(5) Uani 1 1 d .
H36 H 0.3894 0.4006 0.0858 0.031 Uiso 1 1 calc R
C37 C 0.2842(2) 0.5011(2) -0.04662(19) 0.0274(6) Uani 1 1 d .
H37a H 0.2642 0.5010 -0.1081 0.041 Uiso 1 1 calc GR
H37b H 0.3173 0.5585 -0.0627 0.041 Uiso 1 1 calc GR
H37c H 0.2160 0.5096 -0.0143 0.041 Uiso 1 1 calc GR
C38 C 0.4789(2) 0.3856(2) -0.0234(2) 0.0308(6) Uani 1 1 d .
H38a H 0.5339 0.3203 0.0232 0.046 Uiso 1 1 calc GR
H38b H 0.5104 0.4438 -0.0388 0.046 Uiso 1 1 calc GR
H38c H 0.4621 0.3846 -0.0850 0.046 Uiso 1 1 calc GR
C39 C 0.3027(2) 0.5138(2) 0.17574(18) 0.0204(5) Uani 1 1 d D
H39a H 0.317(2) 0.564(2) 0.190(2) 0.025(7) Uiso 1 1 d D
H39b H 0.290(3) 0.540(3) 0.1050(19) 0.041(9) Uiso 1 1 d D
C40 C 0.1351(2) 0.0885(2) 0.5172(2) 0.0281(6) Uani 1 1 d .
C41 C 0.6508(5) 0.2093(4) -0.1140(3) 0.0744(13) Uani 1 1 d .
H41a H 0.6898 0.2452 -0.0917 0.112 Uiso 1 1 calc GR
H41b H 0.5804 0.2580 -0.1566 0.112 Uiso 1 1 calc GR
H41c H 0.6996 0.1828 -0.1520 0.112 Uiso 1 1 calc GR
C42 C 0.6230(5) 0.1180(4) -0.0224(4) 0.0921(16) Uani 1 1 d .
H42a H 0.5731 0.1450 0.0156 0.122 Uiso 1 1 calc R
H42b H 0.5818 0.0830 -0.0452 0.122 Uiso 1 1 calc R
C43 C 0.7283(4) 0.0409(4) 0.0446(4) 0.0785(14) Uani 1 1 d .
H43a H 0.7720 0.0774 0.0630 0.104 Uiso 1 1 calc R
H43b H 0.7756 0.0110 0.0075 0.104 Uiso 1 1 calc R
C44 C 0.7039(5) -0.0496(4) 0.1424(4) 0.0794(14) Uani 1 1 d .
H44a H 0.6650 -0.0224 0.1850 0.106 Uiso 1 1 calc R
H44b H 0.6550 -0.0837 0.1259 0.106 Uiso 1 1 calc R
C45 C 0.8150(6) -0.1244(5) 0.1950(4) 0.115(3) Uani 1 1 d .
H45a H 0.8513 -0.1524 0.1529 0.172 Uiso 1 1 calc GR
H45b H 0.8038 -0.1813 0.2580 0.172 Uiso 1 1 calc GR
H45c H 0.8633 -0.0890 0.2088 0.172 Uiso 1 1 calc GR

loop_
_atom_site_aniso_label
_atom_site_aniso_U_11
_atom_site_aniso_U_22
_atom_site_aniso_U_33
_atom_site_aniso_U_23
_atom_site_aniso_U_13
_atom_site_aniso_U_12
Nb1 0.01713(12) 0.01692(12) 0.01385(11) -0.00679(9) 0.00639(8) -0.00822(8)
S1 0.0237(3) 0.0197(3) 0.0183(3) -0.0060(2) 0.0093(2) -0.0109(2)
P1 0.0178(3) 0.0183(3) 0.0156(3) -0.0079(2) 0.0055(2) -0.0079(2)
P2 0.0175(3) 0.0181(3) 0.0154(3) -0.0076(2) 0.0074(2) -0.0085(2)
F1 0.0530(11) 0.0385(10) 0.0324(9) -0.0033(8) 0.0175(8) -0.0313(9)
F2 0.0364(9) 0.0264(9) 0.0463(10) -0.0189(8) 0.0106(8) -0.0126(7)
F3 0.0267(8) 0.0379(10) 0.0432(10) -0.0184(8) 0.0091(7) -0.0161(7)
O1 0.0203(8) 0.0188(8) 0.0141(7) -0.0076(7) 0.0072(6) -0.0100(6)
O2 0.0259(9) 0.0207(9) 0.0170(8) -0.0059(7) 0.0098(7) -0.0133(7)
O3 0.0320(10) 0.0269(10) 0.0239(9) -0.0105(8) 0.0122(8) -0.0088(8)
O4 0.0253(9) 0.0245(10) 0.0232(9) -0.0054(8) 0.0064(7) -0.0099(7)
N1 0.0172(9) 0.0195(10) 0.0157(9) -0.0082(8) 0.0066(7) -0.0079(8)
C1 0.0207(11) 0.0179(12) 0.0142(10) -0.0073(9) 0.0076(9) -0.0090(9)
C2 0.0205(12) 0.0213(12) 0.0192(11) -0.0086(10) 0.0038(9) -0.0079(9)
C3 0.0290(13) 0.0234(13) 0.0196(11) -0.0105(10) 0.0070(10) -0.0142(10)
C4 0.0276(13) 0.0182(12) 0.0197(11) -0.0086(10) 0.0082(10) -0.0086(10)
C5 0.0212(12) 0.0196(12) 0.0200(11) -0.0082(10) 0.0056(9) -0.0067(9)
C6 0.0214(11) 0.0180(12) 0.0155(11) -0.0075(9) 0.0067(9) -0.0095(9)
C7 0.0353(15) 0.0235(14) 0.0346(15) -0.0164(12) 0.0070(12) -0.0102(11)
C8 0.0205(12) 0.0207(12) 0.0199(11) -0.0069(10) 0.0038(9) -0.0070(9)
C9 0.0314(14) 0.0219(13) 0.0220(12) -0.0052(11) 0.0024(10) -0.0110(11)
C10 0.0353(15) 0.0263(14) 0.0207(12) -0.0065(11) -0.0010(11) -0.0116(11)
C11 0.0218(12) 0.0246(13) 0.0190(11) -0.0094(10) 0.0091(9) -0.0101(10)
C12 0.0261(13) 0.0311(15) 0.0256(13) -0.0142(12) 0.0114(10) -0.0080(11)
C13 0.0274(13) 0.0319(15) 0.0301(14) -0.0148(12) 0.0127(11) -0.0180(11)
C14 0.0183(11) 0.0182(12) 0.0167(11) -0.0068(9) 0.0066(9) -0.0096(9)
C15 0.0214(12) 0.0243(13) 0.0190(11) -0.0111(10) 0.0073(9) -0.0066(9)
C16 0.0283(13) 0.0269(14) 0.0167(11) -0.0095(10) 0.0062(10) -0.0101(10)
C17 0.0242(12) 0.0234(13) 0.0181(11) -0.0075(10) 0.0041(9) -0.0097(10)
C18 0.0188(11) 0.0206(12) 0.0206(11) -0.0087(10) 0.0063(9) -0.0095(9)
C19 0.0187(11) 0.0189(12) 0.0175(11) -0.0076(9) 0.0079(9) -0.0109(9)
C20 0.0339(15) 0.0298(15) 0.0188(12) -0.0081(11) 0.0009(11) -0.0036(11)
C21 0.0223(12) 0.0261(13) 0.0190(11) -0.0105(10) 0.0104(9) -0.0129(10)
C22 0.0268(13) 0.0245(13) 0.0234(12) -0.0088(11) 0.0084(10) -0.0149(10)
C23 0.0197(12) 0.0330(15) 0.0341(14) -0.0165(12) 0.0093(11) -0.0112(11)
C24 0.0203(11) 0.0199(12) 0.0221(12) -0.0116(10) 0.0058(9) -0.0064(9)
C25 0.0271(13) 0.0194(12) 0.0242(12) -0.0094(10) 0.0060(10) -0.0099(10)
C26 0.0296(13) 0.0277(14) 0.0249(13) -0.0156(11) 0.0099(11) -0.0085(11)
C27 0.0194(11) 0.0188(12) 0.0167(11) -0.0081(9) 0.0040(9) -0.0061(9)
C28 0.0204(11) 0.0174(12) 0.0181(11) -0.0059(10) 0.0012(9) -0.0057(9)
C29 0.0274(13) 0.0215(13) 0.0240(12) -0.0110(11) 0.0013(10) -0.0080(10)
C30 0.0336(14) 0.0298(15) 0.0293(14) -0.0207(12) 0.0051(11) -0.0068(11)
C31 0.0293(13) 0.0361(15) 0.0218(12) -0.0175(12) 0.0101(10) -0.0107(11)
C32 0.0199(11) 0.0261(13) 0.0175(11) -0.0099(10) 0.0038(9) -0.0074(9)
C33 0.0287(13) 0.0258(13) 0.0210(12) -0.0113(11) 0.0098(10) -0.0165(10)
C34 0.0269(14) 0.0404(17) 0.0384(16) -0.0240(14) 0.0135(12) -0.0118(12)
C35 0.0506(18) 0.0349(17) 0.0396(16) -0.0192(14) 0.0197(14) -0.0297(14)
C36 0.0258(13) 0.0308(14) 0.0171(11) -0.0115(11) 0.0099(10) -0.0139(10)
C37 0.0298(14) 0.0312(15) 0.0208(12) -0.0097(11) 0.0085(10) -0.0146(11)
C38 0.0270(14) 0.0439(17) 0.0261(13) -0.0180(13) 0.0127(11) -0.0160(12)
C39 0.0206(12) 0.0211(12) 0.0181(11) -0.0076(10) 0.0062(9) -0.0082(9)
C40 0.0294(14) 0.0243(14) 0.0284(13) -0.0084(11) 0.0109(11) -0.0139(11)
C41 0.111(4) 0.050(3) 0.062(3) -0.023(2) 0.015(3) -0.031(3)
C42 0.114(5) 0.075(4) 0.090(4) -0.041(3) 0.008(3) -0.029(3)
C43 0.089(3) 0.062(3) 0.095(4) -0.046(3) 0.007(3) -0.020(3)
C44 0.107(4) 0.063(3) 0.065(3) -0.036(3) 0.009(3) -0.007(3)
C45 0.130(5) 0.120(5) 0.075(4) -0.062(4) -0.025(4) 0.030(4)

loop_
_atom_type_symbol
_atom_type_description
_atom_type_scat_dispersion_real
_atom_type_scat_dispersion_imag
_atom_type_scat_source
C C 0.0033 0.0016 'International Tables Vol C Tables 4.2.6.8 and 6.1.1.4'
H H 0.0000 0.0000 'International Tables Vol C Tables 4.2.6.8 and 6.1.1.4'
F F 0.0171 0.0103 'International Tables Vol C Tables 4.2.6.8 and 6.1.1.4'
N N 0.0061 0.0033 'International Tables Vol C Tables 4.2.6.8 and 6.1.1.4'
Nb Nb -2.0727 0.6215 'International Tables Vol C Tables 4.2.6.8 and 6.1.1.4'
O O 0.0106 0.0060 'International Tables Vol C Tables 4.2.6.8 and 6.1.1.4'
P P 0.1023 0.0942 'International Tables Vol C Tables 4.2.6.8 and 6.1.1.4'
S S 0.1246 0.1234 'International Tables Vol C Tables 4.2.6.8 and 6.1.1.4'

loop_
_geom_angle_atom_site_label_1
_geom_angle_atom_site_label_2
_geom_angle_atom_site_label_3
_geom_angle
_geom_angle_publ_flag
P1 Nb1 P2 148.85(2) ?
O1 Nb1 P1 112.58(5) ?
O1 Nb1 P2 98.32(5) ?
O1 Nb1 O2 87.48(6) ?
O1 Nb1 N1 167.82(7) ?
O1 Nb1 C39 98.56(9) ?
O2 Nb1 P1 89.81(4) ?
O2 Nb1 P2 87.64(4) ?
N1 Nb1 P1 75.35(5) ?
N1 Nb1 P2 73.52(5) ?
N1 Nb1 O2 83.22(7) ?
C39 Nb1 P1 84.17(7) ?
C39 Nb1 P2 95.41(7) ?
C39 Nb1 O2 172.74(8) ?
C39 Nb1 N1 91.31(9) ?
O2 S1 C40 102.13(11) ?
O3 S1 O2 113.88(11) ?
O3 S1 C40 103.85(12) ?
O4 S1 O2 114.64(10) ?
O4 S1 O3 117.24(11) ?
O4 S1 C40 102.32(12) ?
C6 P1 Nb1 95.77(8) ?
C6 P1 C8 108.32(11) ?
C6 P1 C11 104.10(11) ?
C8 P1 Nb1 118.17(8) ?
C11 P1 Nb1 120.87(8) ?
C11 P1 C8 107.26(11) ?
C19 P2 Nb1 97.18(8) ?
C19 P2 C21 104.24(11) ?
C19 P2 C24 107.70(11) ?
C21 P2 Nb1 119.78(8) ?
C24 P2 Nb1 120.37(8) ?
C24 P2 C21 105.41(11) ?
C27 O1 Nb1 165.91(15) ?
S1 O2 Nb1 147.88(11) ?
C1 N1 Nb1 119.94(15) ?
C1 N1 C14 117.41(19) ?
C14 N1 Nb1 122.62(15) ?
C2 C1 N1 122.7(2) ?
C2 C1 C6 117.8(2) ?
C6 C1 N1 119.4(2) ?
C3 C2 C1 120.8(2) ?
C2 C3 C4 121.9(2) ?
C3 C4 C5 117.6(2) ?
C3 C4 C7 122.0(2) ?
C5 C4 C7 120.5(2) ?
C4 C5 C6 121.7(2) ?
C1 C6 P1 115.43(17) ?
C5 C6 P1 124.38(18) ?
C5 C6 C1 120.2(2) ?
C9 C8 P1 114.88(17) ?
C9 C8 C10 109.4(2) ?
C10 C8 P1 108.13(17) ?
C12 C11 P1 114.81(18) ?
C12 C11 C13 110.6(2) ?
C13 C11 P1 112.27(17) ?
C15 C14 N1 122.5(2) ?
C15 C14 C19 118.4(2) ?
C19 C14 N1 119.0(2) ?
C16 C15 C14 120.3(2) ?
C15 C16 C17 122.0(2) ?
C16 C17 C20 120.7(2) ?
C18 C17 C16 117.4(2) ?
C18 C17 C20 121.8(2) ?
C19 C18 C17 121.8(2) ?
C14 C19 P2 114.13(18) ?
C18 C19 P2 125.71(18) ?
C18 C19 C14 120.1(2) ?
C22 C21 P2 110.87(16) ?
C22 C21 C23 109.9(2) ?
C23 C21 P2 112.42(18) ?
C25 C24 P2 110.18(16) ?
C25 C24 C26 109.5(2) ?
C26 C24 P2 111.63(17) ?
O1 C27 C28 119.4(2) ?
O1 C27 C32 118.7(2) ?
C28 C27 C32 121.9(2) ?
C27 C28 C33 120.8(2) ?
C29 C28 C27 117.6(2) ?
C29 C28 C33 121.5(2) ?
C30 C29 C28 121.4(2) ?
C29 C30 C31 119.9(2) ?
C30 C31 C32 121.3(2) ?
C27 C32 C36 121.1(2) ?
C31 C32 C27 117.8(2) ?
C31 C32 C36 120.9(2) ?
C28 C33 C34 108.7(2) ?
C28 C33 C35 113.7(2) ?
C35 C33 C34 109.6(2) ?
C32 C36 C37 108.9(2) ?
C32 C36 C38 114.3(2) ?
C38 C36 C37 110.2(2) ?
Nb1 C39 H39a 124.3(18) y
Nb1 C39 H39b 123(2) y
H39a C39 H39b 112(3) y
F1 C40 S1 109.49(19) ?
F1 C40 F2 107.8(2) ?
F2 C40 S1 110.90(17) ?
F3 C40 S1 112.66(19) ?
F3 C40 F1 108.2(2) ?
F3 C40 F2 107.7(2) ?
C43 C42 C41 111.4(5) ?
C42 C43 C44 113.2(5) ?
C45 C44 C43 106.8(5) ?

loop_
_geom_bond_atom_site_label_1
_geom_bond_atom_site_label_2
_geom_bond_distance
_geom_bond_publ_flag
Nb1 P1 2.6185(7) ?
Nb1 P2 2.6317(7) ?
Nb1 O1 1.9141(16) ?
Nb1 O2 2.3964(16) ?
Nb1 N1 2.1050(19) ?
Nb1 C39 1.962(2) ?
S1 O2 1.4718(17) ?
S1 O3 1.4321(19) ?
S1 O4 1.4314(19) ?
S1 C40 1.832(3) ?
P1 C6 1.817(2) ?
P1 C8 1.858(2) ?
P1 C11 1.851(2) ?
P2 C19 1.814(2) ?
P2 C21 1.856(2) ?
P2 C24 1.844(2) ?
F1 C40 1.333(3) ?
F2 C40 1.341(3) ?
F3 C40 1.331(3) ?
O1 C27 1.371(3) ?
N1 C1 1.416(3) ?
N1 C14 1.421(3) ?
C1 C2 1.400(3) ?
C1 C6 1.410(3) ?
C2 C3 1.387(4) ?
C3 C4 1.388(4) ?
C4 C5 1.392(3) ?
C4 C7 1.505(4) ?
C5 C6 1.396(3) ?
C8 C9 1.526(3) ?
C8 C10 1.538(4) ?
C11 C12 1.528(3) ?
C11 C13 1.534(3) ?
C14 C15 1.404(3) ?
C14 C19 1.404(3) ?
C15 C16 1.382(4) ?
C16 C17 1.397(4) ?
C17 C18 1.392(3) ?
C17 C20 1.504(4) ?
C18 C19 1.392(3) ?
C21 C22 1.533(4) ?
C21 C23 1.538(4) ?
C24 C25 1.530(3) ?
C24 C26 1.537(3) ?
C27 C28 1.406(3) ?
C27 C32 1.410(3) ?
C28 C29 1.398(3) ?
C28 C33 1.517(3) ?
C29 C30 1.385(4) ?
C30 C31 1.386(4) ?
C31 C32 1.392(4) ?
C32 C36 1.512(3) ?
C33 C34 1.532(4) ?
C33 C35 1.525(4) ?
C36 C37 1.531(4) ?
C36 C38 1.528(3) ?
C39 H39a 0.95(2) y
C39 H39b 0.96(2) y
C41 C42 1.545(7) ?
C42 C43 1.498(7) ?
C43 C44 1.569(7) ?
C44 C45 1.483(7) ?
